data_7039208
loop_
_publ_author_name
'Monticelli, Marco'
'Tubaro, Cristina'
'Baron, Marco'
'Basato, Marino'
'Sgarbossa, Paolo'
'Graiff, Claudia'
'Accorsi, Gianluca'
'Pell, Thomas P.'
'Wilson, David J. D.'
'Barnard, Peter J.'

_publ_section_title
;
 Metal complexes with di(N-heterocyclic carbene) ligands bearing a rigid
 ortho-, meta or para-phenylene bridge.
;
_journal_issue 23
_journal_name_full 'Dalton transactions (Cambridge, England : 2003)'
_journal_page_first 9540
_journal_page_last 9552
_journal_paper_doi 10.1039/c6dt01129b
_journal_volume 45
_journal_year 2016
_chemical_formula_sum 'C26 H31 Cl F6 N5 P Ru'
_chemical_formula_weight 695.05
_space_group_crystal_system orthorhombic
_space_group_IT_number 33
_space_group_name_Hall 'P -2bc 2a'
_space_group_name_H-M_alt 'P 21 n b'
_symmetry_space_group_name_Hall 'P -2bc 2a'
_symmetry_space_group_name_H-M 'P 21 n b'
_atom_sites_solution_hydrogens geom
_audit_creation_method SHELXL-2014/7
_audit_update_record
;
2016-04-21 deposited with the CCDC.
2016-05-06 downloaded from the CCDC.
;
_cell_angle_alpha 90
_cell_angle_beta 90
_cell_angle_gamma 90
_cell_formula_units_Z 4
_cell_length_a 8.6870(10)
_cell_length_b 12.6406(15)
_cell_length_c 26.391(3)
_cell_measurement_reflns_used 999
_cell_measurement_temperature 293(2)
_cell_measurement_theta_max 25
_cell_measurement_theta_min 5
_cell_volume 2898.0(6)
_computing_cell_refinement 'APEX-II (2008)'
_computing_data_collection 'APEX-II (2008)'
_computing_data_reduction 'SAINT (2008)'
_computing_molecular_graphics 'Mercury CSD 3.5'
_computing_publication_material 'PARST M. Nardelli, J.Appl.Crystallogr.1995,28,659'
_computing_structure_refinement 'SHELXL-2014/7 (Sheldrick, 2014)'
_computing_structure_solution 'SHELXS-97 (Sheldrick, 2008)'
_diffrn_ambient_temperature 293(2)
_diffrn_measured_fraction_theta_full 1.000
_diffrn_measured_fraction_theta_max 0.998
_diffrn_measurement_device_type 'Bruker APEX II'
_diffrn_measurement_method omega-scan
_diffrn_radiation_type MoK\a
_diffrn_radiation_wavelength 0.71073
_diffrn_reflns_av_R_equivalents 0.0525
_diffrn_reflns_av_unetI/netI 0.0407
_diffrn_reflns_Laue_measured_fraction_full 1.000
_diffrn_reflns_Laue_measured_fraction_max 0.998
_diffrn_reflns_limit_h_max 12
_diffrn_reflns_limit_h_min -12
_diffrn_reflns_limit_k_max 17
_diffrn_reflns_limit_k_min -17
_diffrn_reflns_limit_l_max 37
_diffrn_reflns_limit_l_min -37
_diffrn_reflns_number 44263
_diffrn_reflns_point_group_measured_fraction_full 1.000
_diffrn_reflns_point_group_measured_fraction_max 0.998
_diffrn_reflns_theta_full 25.242
_diffrn_reflns_theta_max 30.055
_diffrn_reflns_theta_min 1.786
_diffrn_source 'fine-focus sealed tube'
_exptl_absorpt_coefficient_mu 0.753
_exptl_absorpt_correction_T_max 0.7460
_exptl_absorpt_correction_T_min 0.6511
_exptl_absorpt_correction_type multi-scan
_exptl_absorpt_process_details 'Bruker APEX II SADABS, 2008'
_exptl_crystal_colour orange
_exptl_crystal_density_diffrn 1.593
_exptl_crystal_description prism
_exptl_crystal_F_000 1408
_exptl_crystal_size_max 0.20
_exptl_crystal_size_mid 0.17
_exptl_crystal_size_min 0.15
_refine_diff_density_max 0.916
_refine_diff_density_min -0.628
_refine_diff_density_rms 0.069
_refine_ls_abs_structure_details
;
 Flack x determined using 2868 quotients [(I+)-(I-)]/[(I+)+(I-)]
 (Parsons, Flack and Wagner, Acta Cryst. B69 (2013) 249-259).
;
_refine_ls_abs_structure_Flack -0.010(16)
_refine_ls_extinction_method none
_refine_ls_goodness_of_fit_ref 1.034
_refine_ls_hydrogen_treatment constr
_refine_ls_matrix_type full
_refine_ls_number_parameters 367
_refine_ls_number_reflns 8478
_refine_ls_number_restraints 1
_refine_ls_restrained_S_all 1.034
_refine_ls_R_factor_all 0.0548
_refine_ls_R_factor_gt 0.0414
_refine_ls_shift/su_max 0.000
_refine_ls_shift/su_mean 0.000
_refine_ls_structure_factor_coef Fsqd
_refine_ls_weighting_details 'w=1/[\s^2^(Fo^2^)+(0.0571P)^2^+0.9914P] where P=(Fo^2^+2Fc^2^)/3'
_refine_ls_weighting_scheme calc
_refine_ls_wR_factor_gt 0.1036
_refine_ls_wR_factor_ref 0.1151
_reflns_Friedel_coverage 0.884
_reflns_Friedel_fraction_full 1.000
_reflns_Friedel_fraction_max 0.998
_reflns_number_gt 7016
_reflns_number_total 8478
_reflns_threshold_expression 'I > 2\s(I)'
_cod_data_source_file c6dt01129b1.cif
_cod_data_source_block comp5a
_cod_depositor_comments 'Adding full bibliography for 7039203--7039208.cif.'
_cod_database_code 7039208
_shelx_shelxl_version_number 2014/7
_shelx_space_group_comment
;
The symmetry employed for this shelxl refinement is uniquely defined
by the following loop, which should always be used as a source of
symmetry information in preference to the above space-group names.
They are only intended as comments.
;

loop_
_space_group_symop_operation_xyz
'x, y, z'
'x, y+1/2, -z+1/2'
'x+1/2, -y, -z'
'x+1/2, -y+1/2, z+1/2'

loop_
_atom_site_label
_atom_site_type_symbol
_atom_site_fract_x
_atom_site_fract_y
_atom_site_fract_z
_atom_site_U_iso_or_equiv
_atom_site_adp_type
_atom_site_occupancy
_atom_site_site_symmetry_order
_atom_site_calc_flag
_atom_site_refinement_flags_posn
_atom_site_refinement_flags_adp
C1 C 0.8931(6) 0.6421(4) 0.26194(18) 0.0374(10) Uani 1 1 d . .
C2 C 0.7653(10) 0.7010(6) 0.1811(2) 0.063(2) Uani 1 1 d . .
H2A H 0.7373 0.6536 0.1542 0.095 Uiso 1 1 calc R U
H2B H 0.7988 0.7671 0.1669 0.095 Uiso 1 1 calc R U
H2C H 0.6779 0.7128 0.2026 0.095 Uiso 1 1 calc R U
C3 C 1.0146(8) 0.6091(5) 0.1878(2) 0.0510(15) Uani 1 1 d . .
H3 H 1.0360 0.6086 0.1533 0.061 Uiso 1 1 calc R U
C4 C 1.1007(8) 0.5652(5) 0.2239(2) 0.0510(14) Uani 1 1 d . .
H4 H 1.1925 0.5284 0.2197 0.061 Uiso 1 1 calc R U
C5 C 1.0693(6) 0.5330(5) 0.31503(18) 0.0396(11) Uani 1 1 d . .
C6 C 1.1021(7) 0.4257(5) 0.3113(2) 0.0500(13) Uani 1 1 d . .
H6 H 1.0864 0.3904 0.2808 0.060 Uiso 1 1 calc R U
C7 C 1.1576(8) 0.3717(5) 0.3526(3) 0.0641(17) Uani 1 1 d . .
H7 H 1.1801 0.3000 0.3498 0.077 Uiso 1 1 calc R U
C8 C 1.1806(7) 0.4224(6) 0.3984(3) 0.0608(16) Uani 1 1 d . .
H8 H 1.2202 0.3859 0.4261 0.073 Uiso 1 1 calc R U
C9 C 1.1434(7) 0.5286(6) 0.4022(2) 0.0539(14) Uani 1 1 d . .
H9 H 1.1555 0.5627 0.4331 0.065 Uiso 1 1 calc R U
C10 C 1.0886(6) 0.5852(4) 0.3612(2) 0.0426(11) Uani 1 1 d . .
C11 C 1.1407(7) 0.7566(6) 0.4007(2) 0.0546(15) Uani 1 1 d . .
H11 H 1.2382 0.7408 0.4132 0.066 Uiso 1 1 calc R U
C12 C 1.0588(8) 0.8437(6) 0.4106(2) 0.0563(15) Uani 1 1 d . .
H12 H 1.0895 0.9005 0.4306 0.068 Uiso 1 1 calc R U
C13 C 0.7960(7) 0.9095(4) 0.3933(2) 0.0530(14) Uani 1 1 d . .
H13A H 0.7273 0.9072 0.3648 0.079 Uiso 1 1 calc R U
H13B H 0.8384 0.9794 0.3964 0.079 Uiso 1 1 calc R U
H13C H 0.7406 0.8920 0.4236 0.079 Uiso 1 1 calc R U
C14 C 0.9126(7) 0.7410(4) 0.35871(18) 0.0378(11) Uani 1 1 d . .
C15 C 0.6469(6) 0.5717(4) 0.36758(19) 0.0382(10) Uani 1 1 d . .
C16 C 0.5815(6) 0.6709(4) 0.3811(2) 0.0390(11) Uani 1 1 d . .
H16 H 0.5914 0.6949 0.4143 0.047 Uiso 1 1 calc R U
C17 C 0.5040(7) 0.7323(5) 0.3464(2) 0.0468(13) Uani 1 1 d . .
H17 H 0.4672 0.7984 0.3561 0.056 Uiso 1 1 calc R U
C18 C 0.4784(7) 0.6955(5) 0.2948(3) 0.0512(14) Uani 1 1 d . .
C19 C 0.5379(7) 0.5983(5) 0.2815(2) 0.0469(13) Uani 1 1 d . .
H19 H 0.5201 0.5716 0.2492 0.056 Uiso 1 1 calc R U
C20 C 0.6263(7) 0.5385(4) 0.3167(2) 0.0429(12) Uani 1 1 d . .
H20 H 0.6720 0.4758 0.3060 0.051 Uiso 1 1 calc R U
C21 C 0.3893(9) 0.7642(7) 0.2590(3) 0.074(2) Uani 1 1 d . .
H21A H 0.3963 0.7359 0.2254 0.111 Uiso 1 1 calc R U
H21B H 0.4312 0.8345 0.2595 0.111 Uiso 1 1 calc R U
H21C H 0.2834 0.7664 0.2693 0.111 Uiso 1 1 calc R U
C22 C 0.7226(8) 0.4986(4) 0.40576(19) 0.0457(11) Uani 1 1 d . .
H22 H 0.8104 0.4647 0.3891 0.055 Uiso 1 1 calc R U
C23 C 0.7815(9) 0.5529(6) 0.4530(2) 0.0650(18) Uani 1 1 d . .
H23A H 0.8426 0.6130 0.4435 0.097 Uiso 1 1 calc R U
H23B H 0.8435 0.5043 0.4721 0.097 Uiso 1 1 calc R U
H23C H 0.6960 0.5757 0.4732 0.097 Uiso 1 1 calc R U
C24 C 0.6059(9) 0.4117(6) 0.4192(3) 0.079(2) Uani 1 1 d . .
H24A H 0.6546 0.3596 0.4403 0.118 Uiso 1 1 calc R U
H24B H 0.5695 0.3788 0.3887 0.118 Uiso 1 1 calc R U
H24C H 0.5206 0.4425 0.4371 0.118 Uiso 1 1 calc R U
C25 C 0.9161(11) 0.9270(10) 0.6107(4) 0.097(3) Uani 1 1 d . .
C26 C 0.9279(13) 0.8841(9) 0.5598(4) 0.100(3) Uani 1 1 d . .
H26A H 0.8718 0.8188 0.5579 0.150 Uiso 1 1 calc R U
H26B H 1.0341 0.8715 0.5518 0.150 Uiso 1 1 calc R U
H26C H 0.8856 0.9337 0.5361 0.150 Uiso 1 1 calc R U
Cl Cl 0.76593(19) 0.86498(11) 0.27442(5) 0.0559(4) Uani 1 1 d . .
F1 F 0.9491(8) 0.6454(4) -0.04106(18) 0.1008(17) Uani 1 1 d . .
F2 F 1.1240(7) 0.7257(5) 0.0052(2) 0.1073(19) Uani 1 1 d . .
F3 F 0.8891(9) 0.7904(4) -0.0019(2) 0.112(2) Uani 1 1 d . .
F4 F 1.0286(8) 0.5716(5) 0.0320(3) 0.132(3) Uani 1 1 d . .
F5 F 0.9645(13) 0.7191(8) 0.0712(2) 0.179(4) Uani 1 1 d . .
F6 F 0.7939(7) 0.6361(7) 0.0254(3) 0.158(3) Uani 1 1 d . .
N1 N 0.8888(6) 0.6551(4) 0.21034(16) 0.0473(11) Uani 1 1 d . .
N2 N 1.0238(5) 0.5862(4) 0.26969(15) 0.0407(9) Uani 1 1 d . .
N3 N 1.0532(6) 0.6942(3) 0.36833(18) 0.0414(10) Uani 1 1 d . .
N4 N 0.9205(6) 0.8335(4) 0.38576(18) 0.0461(10) Uani 1 1 d . .
N5 N 0.9047(13) 0.9607(12) 0.6500(4) 0.146(5) Uani 1 1 d . .
P P 0.9572(2) 0.68123(14) 0.01608(7) 0.0567(4) Uani 1 1 d . .
Ru1 Ru 0.73466(7) 0.69376(2) 0.31397(2) 0.03230(10) Uani 1 1 d . .

loop_
_atom_site_aniso_label
_atom_site_aniso_U_11
_atom_site_aniso_U_22
_atom_site_aniso_U_33
_atom_site_aniso_U_23
_atom_site_aniso_U_13
_atom_site_aniso_U_12
C1 0.037(2) 0.044(3) 0.031(2) -0.003(2) 0.0013(19) -0.002(2)
C2 0.066(7) 0.094(5) 0.030(3) 0.004(2) -0.004(3) 0.007(4)
C3 0.057(4) 0.064(4) 0.032(3) -0.005(2) 0.014(2) -0.009(3)
C4 0.054(3) 0.058(3) 0.041(3) -0.012(2) 0.019(3) -0.007(3)
C5 0.036(3) 0.046(3) 0.038(3) -0.005(2) 0.0015(19) 0.002(2)
C6 0.049(3) 0.049(3) 0.053(3) -0.004(2) 0.003(2) 0.004(3)
C7 0.059(4) 0.050(3) 0.083(5) 0.008(3) 0.001(4) 0.012(3)
C8 0.049(3) 0.072(4) 0.061(4) 0.011(3) -0.007(3) 0.013(3)
C9 0.046(3) 0.071(4) 0.044(3) -0.003(3) -0.009(2) 0.005(3)
C10 0.038(3) 0.048(3) 0.042(3) -0.004(2) 0.002(2) 0.002(2)
C11 0.045(3) 0.070(4) 0.049(3) -0.018(3) -0.006(3) -0.006(3)
C12 0.054(4) 0.063(4) 0.052(3) -0.024(3) -0.006(3) -0.014(3)
C13 0.058(3) 0.040(3) 0.061(4) -0.012(3) 0.003(3) 0.002(2)
C14 0.044(3) 0.039(3) 0.031(2) -0.0033(19) 0.003(2) -0.004(2)
C15 0.034(2) 0.040(2) 0.041(2) 0.002(2) 0.008(2) 0.001(2)
C16 0.042(3) 0.043(3) 0.032(2) 0.000(2) 0.008(2) 0.003(2)
C17 0.039(3) 0.043(3) 0.059(4) 0.002(3) 0.013(3) 0.010(2)
C18 0.038(3) 0.065(4) 0.050(3) 0.011(3) -0.008(3) -0.003(3)
C19 0.040(3) 0.057(3) 0.044(3) -0.003(3) -0.006(2) -0.013(2)
C20 0.043(3) 0.037(3) 0.049(3) -0.007(2) 0.007(2) -0.009(2)
C21 0.059(4) 0.084(5) 0.078(5) 0.017(4) -0.023(4) 0.000(4)
C22 0.044(3) 0.046(2) 0.047(2) 0.0098(19) 0.006(3) 0.002(3)
C23 0.070(4) 0.080(4) 0.045(3) 0.009(3) -0.002(3) 0.012(3)
C24 0.065(4) 0.075(5) 0.096(6) 0.042(4) 0.010(4) -0.003(4)
C25 0.059(5) 0.137(9) 0.097(7) 0.048(7) 0.002(5) -0.010(5)
C26 0.085(7) 0.096(7) 0.119(9) 0.004(6) -0.007(7) 0.004(6)
Cl 0.0727(12) 0.0448(6) 0.0502(7) 0.0120(5) 0.0000(7) -0.0037(7)
F1 0.150(5) 0.086(3) 0.066(3) -0.010(3) -0.002(3) -0.004(4)
F2 0.076(3) 0.117(4) 0.129(5) 0.051(4) -0.008(3) -0.021(3)
F3 0.141(6) 0.081(4) 0.115(4) 0.002(3) 0.010(4) 0.046(4)
F4 0.127(5) 0.093(4) 0.176(7) 0.076(4) -0.036(5) -0.002(4)
F5 0.276(13) 0.218(8) 0.044(3) -0.010(4) 0.004(5) -0.071(8)
F6 0.084(4) 0.204(8) 0.187(8) 0.061(6) 0.018(4) -0.049(5)
N1 0.054(3) 0.058(3) 0.030(2) -0.002(2) 0.003(2) -0.003(2)
N2 0.043(2) 0.049(2) 0.031(2) -0.0047(18) 0.0030(17) -0.003(2)
N3 0.037(2) 0.048(3) 0.038(2) -0.0066(18) -0.0016(18) -0.0024(18)
N4 0.048(3) 0.047(2) 0.043(2) -0.011(2) 0.001(2) -0.006(2)
N5 0.104(7) 0.241(14) 0.095(7) 0.030(8) 0.016(7) -0.001(9)
P 0.0623(10) 0.0644(10) 0.0433(8) 0.0115(7) 0.0031(7) -0.0062(8)
Ru1 0.03463(17) 0.03460(17) 0.02767(16) -0.00066(11) 0.00038(19) 0.0000(2)

loop_
_atom_type_symbol
_atom_type_description
_atom_type_scat_dispersion_real
_atom_type_scat_dispersion_imag
_atom_type_scat_source
C C 0.0033 0.0016 'International Tables Vol C Tables 4.2.6.8 and 6.1.1.4'
H H 0.0000 0.0000 'International Tables Vol C Tables 4.2.6.8 and 6.1.1.4'
Cl Cl 0.1484 0.1585 'International Tables Vol C Tables 4.2.6.8 and 6.1.1.4'
F F 0.0171 0.0103 'International Tables Vol C Tables 4.2.6.8 and 6.1.1.4'
N N 0.0061 0.0033 'International Tables Vol C Tables 4.2.6.8 and 6.1.1.4'
P P 0.1023 0.0942 'International Tables Vol C Tables 4.2.6.8 and 6.1.1.4'
Ru Ru -1.2594 0.8363 'International Tables Vol C Tables 4.2.6.8 and 6.1.1.4'

loop_
_geom_angle_atom_site_label_1
_geom_angle_atom_site_label_2
_geom_angle_atom_site_label_3
_geom_angle
N2 C1 N1 103.6(4)
N2 C1 Ru1 128.9(4)
N1 C1 Ru1 127.4(4)
N1 C2 H2A 109.5
N1 C2 H2B 109.5
H2A C2 H2B 109.5
N1 C2 H2C 109.5
H2A C2 H2C 109.5
H2B C2 H2C 109.5
C4 C3 N1 108.2(5)
C4 C3 H3 125.9
N1 C3 H3 125.9
C3 C4 N2 105.6(5)
C3 C4 H4 127.2
N2 C4 H4 127.2
C6 C5 C10 119.9(5)
C6 C5 N2 117.2(5)
C10 C5 N2 122.9(5)
C7 C6 C5 120.0(6)
C7 C6 H6 120.0
C5 C6 H6 120.0
C6 C7 C8 121.0(6)
C6 C7 H7 119.5
C8 C7 H7 119.5
C7 C8 C9 118.5(6)
C7 C8 H8 120.7
C9 C8 H8 120.7
C10 C9 C8 121.8(6)
C10 C9 H9 119.1
C8 C9 H9 119.1
C9 C10 C5 118.7(5)
C9 C10 N3 118.2(5)
C5 C10 N3 123.1(5)
C12 C11 N3 107.3(5)
C12 C11 H11 126.4
N3 C11 H11 126.4
C11 C12 N4 107.1(5)
C11 C12 H12 126.4
N4 C12 H12 126.4
N4 C13 H13A 109.5
N4 C13 H13B 109.5
H13A C13 H13B 109.5
N4 C13 H13C 109.5
H13A C13 H13C 109.5
H13B C13 H13C 109.5
N4 C14 N3 103.0(5)
N4 C14 Ru1 126.2(4)
N3 C14 Ru1 130.8(4)
C20 C15 C16 116.6(5)
C20 C15 C22 120.2(5)
C16 C15 C22 122.9(5)
C20 C15 Ru1 69.3(3)
C16 C15 Ru1 71.7(3)
C22 C15 Ru1 134.1(4)
C17 C16 C15 121.7(5)
C17 C16 Ru1 72.0(3)
C15 C16 Ru1 71.1(3)
C17 C16 H16 119.2
C15 C16 H16 119.2
Ru1 C16 H16 130.5
C16 C17 C18 121.1(5)
C16 C17 Ru1 72.1(3)
C18 C17 Ru1 73.0(3)
C16 C17 H17 119.4
C18 C17 H17 119.4
Ru1 C17 H17 127.5
C19 C18 C17 117.7(5)
C19 C18 C21 123.4(6)
C17 C18 C21 118.9(6)
C19 C18 Ru1 71.5(3)
C17 C18 Ru1 69.3(3)
C21 C18 Ru1 130.4(5)
C18 C19 C20 120.7(5)
C18 C19 Ru1 73.3(3)
C20 C19 Ru1 68.2(3)
C18 C19 H19 119.6
C20 C19 H19 119.6
Ru1 C19 H19 131.9
C15 C20 C19 121.9(5)
C15 C20 Ru1 73.1(3)
C19 C20 Ru1 74.5(3)
C15 C20 H20 119.0
C19 C20 H20 119.0
Ru1 C20 H20 125.0
C18 C21 H21A 109.5
C18 C21 H21B 109.5
H21A C21 H21B 109.5
C18 C21 H21C 109.5
H21A C21 H21C 109.5
H21B C21 H21C 109.5
C23 C22 C15 114.7(5)
C23 C22 C24 111.0(6)
C15 C22 C24 107.6(6)
C23 C22 H22 107.8
C15 C22 H22 107.8
C24 C22 H22 107.8
C22 C23 H23A 109.5
C22 C23 H23B 109.5
H23A C23 H23B 109.5
C22 C23 H23C 109.5
H23A C23 H23C 109.5
H23B C23 H23C 109.5
C22 C24 H24A 109.5
C22 C24 H24B 109.5
H24A C24 H24B 109.5
C22 C24 H24C 109.5
H24A C24 H24C 109.5
H24B C24 H24C 109.5
N5 C25 C26 179.0(13)
C25 C26 H26A 109.5
C25 C26 H26B 109.5
H26A C26 H26B 109.5
C25 C26 H26C 109.5
H26A C26 H26C 109.5
H26B C26 H26C 109.5
C1 N1 C3 110.9(5)
C1 N1 C2 126.9(5)
C3 N1 C2 122.0(5)
C1 N2 C4 111.6(5)
C1 N2 C5 127.2(4)
C4 N2 C5 120.0(5)
C14 N3 C11 110.7(5)
C14 N3 C10 125.5(5)
C11 N3 C10 120.8(5)
C14 N4 C12 111.8(5)
C14 N4 C13 126.5(5)
C12 N4 C13 121.3(5)
F5 P F6 90.1(5)
F5 P F1 178.5(4)
F6 P F1 90.3(4)
F5 P F3 91.6(5)
F6 P F3 91.5(5)
F1 P F3 86.9(3)
F5 P F4 90.3(5)
F6 P F4 89.7(4)
F1 P F4 91.2(4)
F3 P F4 177.8(4)
F5 P F2 91.3(5)
F6 P F2 178.5(5)
F1 P F2 88.3(4)
F3 P F2 88.8(4)
F4 P F2 90.0(3)
C14 Ru1 C1 88.4(2)
C14 Ru1 C20 125.0(2)
C1 Ru1 C20 91.4(2)
C14 Ru1 C15 95.4(2)
C1 Ru1 C15 115.8(2)
C20 Ru1 C15 37.57(19)
C14 Ru1 C17 113.3(2)
C1 Ru1 C17 158.2(2)
C20 Ru1 C17 78.2(2)
C15 Ru1 C17 66.4(2)
C14 Ru1 C16 91.7(2)
C1 Ru1 C16 152.8(2)
C20 Ru1 C16 66.4(2)
C15 Ru1 C16 37.16(18)
C17 Ru1 C16 35.9(2)
C14 Ru1 C19 162.0(2)
C1 Ru1 C19 94.8(2)
C20 Ru1 C19 37.3(2)
C15 Ru1 C19 67.2(2)
C17 Ru1 C19 65.4(2)
C16 Ru1 C19 77.4(2)
C14 Ru1 C18 150.1(2)
C1 Ru1 C18 120.6(2)
C20 Ru1 C18 66.1(2)
C15 Ru1 C18 79.3(2)
C17 Ru1 C18 37.6(2)
C16 Ru1 C18 66.2(2)
C19 Ru1 C18 35.3(2)
C14 Ru1 Cl 84.41(16)
C1 Ru1 Cl 85.43(16)
C20 Ru1 Cl 150.36(16)
C15 Ru1 Cl 158.81(13)
C17 Ru1 Cl 94.09(17)
C16 Ru1 Cl 121.67(14)
C19 Ru1 Cl 113.50(16)
C18 Ru1 Cl 90.30(16)

loop_
_geom_bond_atom_site_label_1
_geom_bond_atom_site_label_2
_geom_bond_distance
C1 N2 1.353(7)
C1 N1 1.372(6)
C1 Ru1 2.051(5)
C2 N1 1.444(9)
C2 H2A 0.9600
C2 H2B 0.9600
C2 H2C 0.9600
C3 C4 1.332(9)
C3 N1 1.374(8)
C3 H3 0.9300
C4 N2 1.406(7)
C4 H4 0.9300
C5 C6 1.390(8)
C5 C10 1.396(7)
C5 N2 1.428(7)
C6 C7 1.374(9)
C6 H6 0.9300
C7 C8 1.383(10)
C7 H7 0.9300
C8 C9 1.384(10)
C8 H8 0.9300
C9 C10 1.381(8)
C9 H9 0.9300
C10 N3 1.424(7)
C11 C12 1.337(9)
C11 N3 1.390(7)
C11 H11 0.9300
C12 N4 1.375(8)
C12 H12 0.9300
C13 N4 1.460(7)
C13 H13A 0.9600
C13 H13B 0.9600
C13 H13C 0.9600
C14 N4 1.372(7)
C14 N3 1.381(7)
C14 Ru1 2.035(5)
C15 C20 1.419(7)
C15 C16 1.422(7)
C15 C22 1.517(7)
C15 Ru1 2.228(5)
C16 C17 1.377(8)
C16 Ru1 2.235(5)
C16 H16 0.9300
C17 C18 1.457(9)
C17 Ru1 2.233(5)
C17 H17 0.9300
C18 C19 1.377(9)
C18 C21 1.498(9)
C18 Ru1 2.283(6)
C19 C20 1.422(8)
C19 Ru1 2.261(6)
C19 H19 0.9300
C20 Ru1 2.177(5)
C20 H20 0.9300
C21 H21A 0.9600
C21 H21B 0.9600
C21 H21C 0.9600
C22 C23 1.512(8)
C22 C24 1.536(9)
C22 H22 0.9800
C23 H23A 0.9600
C23 H23B 0.9600
C23 H23C 0.9600
C24 H24A 0.9600
C24 H24B 0.9600
C24 H24C 0.9600
C25 N5 1.126(14)
C25 C26 1.451(15)
C26 H26A 0.9600
C26 H26B 0.9600
C26 H26C 0.9600
Cl Ru1 2.4182(13)
F1 P 1.576(5)
F2 P 1.580(6)
F3 P 1.575(5)
F4 P 1.575(6)
F5 P 1.534(6)
F6 P 1.549(6)
